data_4501879
loop_
_publ_author_name
'Laurila, Elina'
'Oresmaa, Larisa'
'Niskanen, Mika'
'Hirva, Pipsa'
'Haukka, Matti'

_publ_section_title
;
 Metal&#x2212;Metal Interactions in Stacked Mononuclear and Dinuclear
 Rhodium 2,2&#x2032;-Biimidazole Carbonyl Complexes
;
_journal_issue 8
_journal_name_full 'Crystal Growth &amp; Design'
_journal_page_first 3775
_journal_paper_doi 10.1021/cg100606f
_journal_volume 10
_journal_year 2010
_chemical_formula_moiety 'C8 H6 N4 O2 Rh, N O3'
_chemical_formula_sum 'C8 H6 N5 O5 Rh'
_chemical_formula_weight 355.09
_chemical_name_systematic
; 
 ? 
;
_space_group_IT_number 14
_symmetry_cell_setting monoclinic
_symmetry_space_group_name_Hall '-P 2ybc'
_symmetry_space_group_name_H-M 'P 1 21/c 1'
_atom_sites_solution_hydrogens geom
_atom_sites_solution_primary direct
_atom_sites_solution_secondary difmap
_audit_creation_method SHELXL-97
_cell_angle_alpha 90.00
_cell_angle_beta 106.4020(10)
_cell_angle_gamma 90.00
_cell_formula_units_Z 4
_cell_length_a 10.5462(2)
_cell_length_b 17.3120(4)
_cell_length_c 6.56700(10)
_cell_measurement_reflns_used 2324
_cell_measurement_temperature 297(2)
_cell_measurement_theta_max 25.69
_cell_measurement_theta_min 2.33
_cell_volume 1150.18(4)
_computing_cell_refinement 'SAINT (Bruker AXS, 2009)'
_computing_data_collection 'APEX2 (Bruker AXS, 2009)'
_computing_data_reduction 'SAINT (Bruker AXS, 2009)'
_computing_molecular_graphics 'Diamond v.3.2c (Brandenburg, 2009)'
_computing_publication_material 'SHELXL-97 (Sheldrick, 2008)'
_computing_structure_refinement 'SHELXL-97 (Sheldrick, 2008)'
_computing_structure_solution 'SHELXS-97 (Sheldrick, 2008)'
_diffrn_ambient_temperature 297(2)
_diffrn_detector_area_resol_mean 16
_diffrn_measured_fraction_theta_full 1.000
_diffrn_measured_fraction_theta_max 1.000
_diffrn_measurement_device '62mm x 62mm CCD camera on three-circle goniostat'
_diffrn_measurement_device_type 'Bruker SMART APEX II CCD'
_diffrn_measurement_method '\f scans and \w scans'
_diffrn_radiation_monochromator 'flat graphite crystal'
_diffrn_radiation_source 'fine-focus sealed tube'
_diffrn_radiation_type MoK\a
_diffrn_radiation_wavelength 0.71073
_diffrn_reflns_av_R_equivalents 0.0275
_diffrn_reflns_av_sigmaI/netI 0.0324
_diffrn_reflns_limit_h_max 13
_diffrn_reflns_limit_h_min -7
_diffrn_reflns_limit_k_max 17
_diffrn_reflns_limit_k_min -22
_diffrn_reflns_limit_l_max 8
_diffrn_reflns_limit_l_min -8
_diffrn_reflns_number 7688
_diffrn_reflns_theta_full 27.49
_diffrn_reflns_theta_max 27.49
_diffrn_reflns_theta_min 2.01
_exptl_absorpt_coefficient_mu 1.511
_exptl_absorpt_correction_T_max 0.9148
_exptl_absorpt_correction_T_min 0.7832
_exptl_absorpt_correction_type numerical
_exptl_absorpt_process_details 'SADABS (Sheldrick, 2008)'
_exptl_crystal_colour 'metallic reddish'
_exptl_crystal_density_diffrn 2.051
_exptl_crystal_density_method 'not measured'
_exptl_crystal_description block
_exptl_crystal_F_000 696
_exptl_crystal_size_max 0.17
_exptl_crystal_size_mid 0.07
_exptl_crystal_size_min 0.06
_refine_diff_density_max 0.652
_refine_diff_density_min -0.393
_refine_diff_density_rms 0.077
_refine_ls_extinction_method none
_refine_ls_goodness_of_fit_ref 1.015
_refine_ls_hydrogen_treatment constr
_refine_ls_matrix_type full
_refine_ls_number_parameters 172
_refine_ls_number_reflns 2645
_refine_ls_number_restraints 0
_refine_ls_restrained_S_all 1.015
_refine_ls_R_factor_all 0.0481
_refine_ls_R_factor_gt 0.0322
_refine_ls_shift/su_max 0.001
_refine_ls_shift/su_mean 0.000
_refine_ls_structure_factor_coef Fsqd
_refine_ls_weighting_details 'calc w=1/[\s^2^(Fo^2^)+(0.0354P)^2^+0.5354P] where P=(Fo^2^+2Fc^2^)/3'
_refine_ls_weighting_scheme calc
_refine_ls_wR_factor_gt 0.0695
_refine_ls_wR_factor_ref 0.0764
_reflns_number_gt 2081
_reflns_number_total 2645
_reflns_threshold_expression >2sigma(I)
_cod_data_source_file cg100606f_si_002.cif
_cod_data_source_block 2B
_cod_original_sg_symbol_H-M 'P 21/c'
_cod_database_code 4501879

loop_
_symmetry_equiv_pos_as_xyz
'x, y, z'
'-x, y+1/2, -z+1/2'
'-x, -y, -z'
'x, -y-1/2, z-1/2'

loop_
_atom_site_label
_atom_site_type_symbol
_atom_site_fract_x
_atom_site_fract_y
_atom_site_fract_z
_atom_site_U_iso_or_equiv
_atom_site_adp_type
_atom_site_occupancy
_atom_site_symmetry_multiplicity
_atom_site_calc_flag
_atom_site_refinement_flags
Rh1 Rh 0.07196(3) 0.258825(14) 0.14864(4) 0.04019(11) Uani 1 1 d .
O1 O -0.2026(3) 0.2018(2) -0.0314(7) 0.0993(12) Uani 1 1 d .
O2 O -0.0099(4) 0.42364(17) 0.1307(6) 0.0877(10) Uani 1 1 d .
O3 O -0.3237(4) 0.1368(2) 0.3806(8) 0.136(2) Uani 1 1 d .
O4 O -0.4159(4) 0.0334(3) 0.2886(10) 0.147(2) Uani 1 1 d .
O5 O -0.2380(5) 0.0512(3) 0.2317(8) 0.1327(17) Uani 1 1 d .
N1 N 0.2719(3) 0.28613(14) 0.2390(4) 0.0369(6) Uani 1 1 d .
N2 N 0.4768(3) 0.24569(15) 0.3144(5) 0.0443(7) Uani 1 1 d .
H2N H 0.5416 0.2191 0.3233 0.066 Uiso 1 1 d R
N3 N 0.1558(3) 0.14961(15) 0.1909(4) 0.0409(6) Uani 1 1 d .
N4 N 0.3339(3) 0.07808(15) 0.2619(5) 0.0485(7) Uani 1 1 d .
H4N H 0.4187 0.0645 0.2978 0.073 Uiso 1 1 d R
N5 N -0.3253(4) 0.0763(2) 0.2997(6) 0.0668(10) Uani 1 1 d .
C1 C -0.1003(4) 0.2246(3) 0.0438(7) 0.0605(10) Uani 1 1 d .
C2 C 0.0175(4) 0.3611(2) 0.1315(6) 0.0536(9) Uani 1 1 d .
C5 C 0.3537(4) 0.34927(19) 0.2709(5) 0.0445(8) Uani 1 1 d .
H5 H 0.3265 0.4006 0.2617 0.053 Uiso 1 1 calc R
C6 C 0.4796(4) 0.3248(2) 0.3177(6) 0.0513(9) Uani 1 1 d .
H6 H 0.5546 0.3558 0.3468 0.062 Uiso 1 1 calc R
C8 C 0.3497(3) 0.22441(18) 0.2658(5) 0.0381(7) Uani 1 1 d .
C9 C 0.2869(4) 0.15012(17) 0.2402(5) 0.0392(7) Uani 1 1 d .
C11 C 0.2278(4) 0.0294(2) 0.2274(6) 0.0605(11) Uani 1 1 d .
H11 H 0.2309 -0.0242 0.2335 0.073 Uiso 1 1 calc R
C12 C 0.1181(4) 0.0734(2) 0.1830(6) 0.0515(9) Uani 1 1 d .
H12 H 0.0317 0.0553 0.1524 0.062 Uiso 1 1 calc R

loop_
_atom_site_aniso_label
_atom_site_aniso_U_11
_atom_site_aniso_U_22
_atom_site_aniso_U_33
_atom_site_aniso_U_23
_atom_site_aniso_U_13
_atom_site_aniso_U_12
Rh1 0.04118(16) 0.03508(15) 0.04492(16) 0.00177(11) 0.01313(11) 0.00357(11)
O1 0.050(2) 0.098(3) 0.137(3) 0.021(2) 0.006(2) -0.0168(19)
O2 0.092(3) 0.0496(18) 0.120(3) 0.0010(17) 0.027(2) 0.0262(17)
O3 0.100(3) 0.097(3) 0.174(4) -0.065(3) -0.025(3) 0.050(2)
O4 0.073(3) 0.083(3) 0.278(6) 0.031(3) 0.038(3) 0.017(2)
O5 0.124(4) 0.143(4) 0.152(4) -0.006(3) 0.074(3) 0.026(3)
N1 0.0432(16) 0.0302(13) 0.0365(14) -0.0005(10) 0.0098(12) 0.0014(11)
N2 0.0399(15) 0.0433(16) 0.0496(16) 0.0024(12) 0.0125(13) 0.0035(13)
N3 0.0462(18) 0.0347(14) 0.0421(15) 0.0015(11) 0.0127(13) 0.0010(12)
N4 0.058(2) 0.0333(15) 0.0543(18) 0.0057(12) 0.0161(15) 0.0093(13)
N5 0.054(2) 0.064(2) 0.077(3) 0.0154(19) 0.009(2) 0.0105(19)
C1 0.052(2) 0.058(2) 0.071(3) 0.010(2) 0.016(2) 0.002(2)
C2 0.050(2) 0.049(2) 0.062(2) 0.0020(17) 0.0171(18) 0.0093(18)
C5 0.055(2) 0.0351(17) 0.0443(19) -0.0016(14) 0.0155(17) -0.0037(16)
C6 0.051(2) 0.049(2) 0.054(2) -0.0043(17) 0.0160(18) -0.0128(17)
C8 0.0456(19) 0.0364(17) 0.0325(16) 0.0020(13) 0.0113(14) 0.0021(14)
C9 0.051(2) 0.0305(16) 0.0367(17) 0.0008(12) 0.0137(15) 0.0050(14)
C11 0.080(3) 0.0305(18) 0.068(3) 0.0013(16) 0.016(2) -0.0065(19)
C12 0.058(2) 0.0355(18) 0.059(2) 0.0017(15) 0.0134(19) -0.0074(16)

loop_
_atom_type_symbol
_atom_type_description
_atom_type_scat_dispersion_real
_atom_type_scat_dispersion_imag
_atom_type_scat_source
C C 0.0033 0.0016 'International Tables Vol C Tables 4.2.6.8 and 6.1.1.4'
H H 0.0000 0.0000 'International Tables Vol C Tables 4.2.6.8 and 6.1.1.4'
N N 0.0061 0.0033 'International Tables Vol C Tables 4.2.6.8 and 6.1.1.4'
O O 0.0106 0.0060 'International Tables Vol C Tables 4.2.6.8 and 6.1.1.4'
Rh Rh -1.1178 0.9187 'International Tables Vol C Tables 4.2.6.8 and 6.1.1.4'

loop_
_geom_angle_atom_site_label_1
_geom_angle_atom_site_label_2
_geom_angle_atom_site_label_3
_geom_angle
_geom_angle_site_symmetry_1
_geom_angle_site_symmetry_3
_geom_angle_publ_flag
C1 Rh1 C2 91.61(19) . . yes
C1 Rh1 N3 95.45(15) . . ?
C2 Rh1 N3 172.76(15) . . ?
C1 Rh1 N1 172.15(15) . . ?
C2 Rh1 N1 94.14(15) . . ?
N3 Rh1 N1 78.99(11) . . ?
C1 Rh1 Rh1 82.88(14) . 4_565 ?
C2 Rh1 Rh1 96.61(12) . 4_565 ?
N3 Rh1 Rh1 85.91(8) . 4_565 ?
N1 Rh1 Rh1 91.15(7) . 4_565 ?
C1 Rh1 Rh1 93.71(14) . 4_566 ?
C2 Rh1 Rh1 93.54(12) . 4_566 ?
N3 Rh1 Rh1 84.39(8) . 4_566 ?
N1 Rh1 Rh1 91.26(7) . 4_566 ?
Rh1 Rh1 Rh1 169.367(17) 4_565 4_566 yes
C8 N1 C5 106.4(3) . . ?
C8 N1 Rh1 113.2(2) . . ?
C5 N1 Rh1 140.3(2) . . ?
C8 N2 C6 107.1(3) . . ?
C8 N2 H2N 128.8 . . ?
C6 N2 H2N 123.5 . . ?
C9 N3 C12 106.6(3) . . ?
C9 N3 Rh1 113.7(2) . . ?
C12 N3 Rh1 139.7(3) . . ?
C9 N4 C11 107.2(3) . . ?
C9 N4 H4N 126.2 . . ?
C11 N4 H4N 126.5 . . ?
O3 N5 O4 119.4(5) . . ?
O3 N5 O5 124.9(5) . . ?
O4 N5 O5 115.6(5) . . ?
O1 C1 Rh1 175.2(4) . . ?
O2 C2 Rh1 176.2(4) . . ?
C6 C5 N1 108.8(3) . . ?
C6 C5 H5 125.6 . . ?
N1 C5 H5 125.6 . . ?
C5 C6 N2 107.3(3) . . ?
C5 C6 H6 126.4 . . ?
N2 C6 H6 126.4 . . ?
N1 C8 N2 110.5(3) . . ?
N1 C8 C9 117.3(3) . . ?
N2 C8 C9 132.3(3) . . ?
N3 C9 N4 110.5(3) . . ?
N3 C9 C8 116.7(3) . . ?
N4 C9 C8 132.8(3) . . ?
C12 C11 N4 107.5(3) . . ?
C12 C11 H11 126.3 . . ?
N4 C11 H11 126.3 . . ?
C11 C12 N3 108.2(3) . . ?
C11 C12 H12 125.9 . . ?
N3 C12 H12 125.9 . . ?

loop_
_geom_bond_atom_site_label_1
_geom_bond_atom_site_label_2
_geom_bond_distance
_geom_bond_site_symmetry_2
_geom_bond_publ_flag
Rh1 C1 1.849(5) . yes
Rh1 C2 1.855(4) . yes
Rh1 N3 2.073(3) . yes
Rh1 N1 2.077(3) . yes
Rh1 Rh1 3.2977(4) 4_565 yes
Rh1 Rh1 3.2977(4) 4_566 yes
O1 C1 1.124(5) . ?
O2 C2 1.120(4) . ?
O3 N5 1.173(5) . ?
O4 N5 1.196(5) . ?
O5 N5 1.211(5) . ?
N1 C8 1.328(4) . ?
N1 C5 1.371(4) . ?
N2 C8 1.339(5) . ?
N2 C6 1.370(4) . ?
N2 H2N 0.8120 . ?
N3 C9 1.328(4) . ?
N3 C12 1.375(4) . ?
N4 C9 1.335(4) . ?
N4 C11 1.367(5) . ?
N4 H4N 0.8900 . ?
C5 C6 1.344(5) . ?
C5 H5 0.9300 . ?
C6 H6 0.9300 . ?
C8 C9 1.435(4) . ?
C11 C12 1.346(5) . ?
C11 H11 0.9300 . ?
C12 H12 0.9300 . ?

loop_
_geom_hbond_atom_site_label_D
_geom_hbond_atom_site_label_H
_geom_hbond_atom_site_label_A
_geom_hbond_distance_DH
_geom_hbond_distance_HA
_geom_hbond_distance_DA
_geom_hbond_angle_DHA
_geom_hbond_site_symmetry_A
_geom_hbond_publ_flag
N2 H2N O3 0.81 1.97 2.766(5) 165.8 1_655 yes
N4 H4N O4 0.89 1.84 2.708(5) 163.5 1_655 yes
